data_4313029
loop_
_publ_author_name
'Arnold L. Rheingold'
'Lev. N. Zakharov'
'Swiatoslaw Trofimenko'

_publ_section_title
;
 The Effect of a 3-Benzyl Group on the Coordination Chemistry of
 Homoscorpionate Ligands
;
_journal_name_full 'Inorganic Chemistry'
_journal_page_first 827
_journal_page_last 833
_journal_paper_doi 10.1021/ic0205280
_journal_volume 42
_journal_year 2003
_chemical_formula_sum 'C58.75 H52 B2 Co N12'
_chemical_formula_weight 1006.67
_chemical_name_systematic
;
  ?
;
_space_group_IT_number 2
_symmetry_cell_setting triclinic
_symmetry_space_group_name_Hall '-P 1'
_symmetry_space_group_name_H-M 'P -1'
_atom_sites_solution_hydrogens geom
_atom_sites_solution_primary direct
_atom_sites_solution_secondary difmap
_audit_creation_method SHELXL-97
_cell_angle_alpha 97.2540(10)
_cell_angle_beta 92.009(2)
_cell_angle_gamma 105.4600(10)
_cell_formula_units_Z 4
_cell_length_a 10.4113(8)
_cell_length_b 11.7946(9)
_cell_length_c 45.028(3)
_cell_measurement_reflns_used 6064
_cell_measurement_temperature 150(2)
_cell_measurement_theta_max 28.18
_cell_measurement_theta_min 2.17
_cell_volume 5272.9(7)
_computing_cell_refinement 'Bruker SMART'
_computing_data_collection 'Bruker SMART'
_computing_data_reduction 'Bruker SAINT'
_computing_molecular_graphics 'Bruker SHELXTL'
_computing_publication_material 'Bruker SHELXTL'
_computing_structure_refinement 'SHELXL-97 (Sheldrick, 1997)'
_computing_structure_solution 'SHELXS-97 (Sheldrick, 1990)'
_diffrn_ambient_temperature 150(2)
_diffrn_measured_fraction_theta_full 0.902
_diffrn_measured_fraction_theta_max 0.902
_diffrn_measurement_device_type 'CCD area detector'
_diffrn_measurement_method 'phi and omega scans'
_diffrn_radiation_monochromator graphite
_diffrn_radiation_source 'fine-focus sealed tube'
_diffrn_radiation_type MoK\a
_diffrn_radiation_wavelength 0.71073
_diffrn_reflns_av_R_equivalents 0.0319
_diffrn_reflns_av_sigmaI/netI 0.0828
_diffrn_reflns_limit_h_max 7
_diffrn_reflns_limit_h_min -13
_diffrn_reflns_limit_k_max 14
_diffrn_reflns_limit_k_min -15
_diffrn_reflns_limit_l_max 48
_diffrn_reflns_limit_l_min -59
_diffrn_reflns_number 33972
_diffrn_reflns_theta_full 28.30
_diffrn_reflns_theta_max 28.30
_diffrn_reflns_theta_min 1.80
_exptl_absorpt_coefficient_mu 0.38
_exptl_absorpt_correction_T_max 1.00
_exptl_absorpt_correction_T_min 0.83
_exptl_absorpt_correction_type SADABS
_exptl_crystal_colour Yellow
_exptl_crystal_density_diffrn 1.268
_exptl_crystal_density_meas 0
_exptl_crystal_density_method 'not measured'
_exptl_crystal_description Block
_exptl_crystal_F_000 2102
_exptl_crystal_size_max 0.20
_exptl_crystal_size_mid 0.20
_exptl_crystal_size_min 0.10
_refine_diff_density_max 0.504
_refine_diff_density_min -0.476
_refine_diff_density_rms 0.063
_refine_ls_extinction_method none
_refine_ls_goodness_of_fit_ref 1.042
_refine_ls_hydrogen_treatment mixed
_refine_ls_matrix_type full
_refine_ls_number_parameters 1297
_refine_ls_number_reflns 23632
_refine_ls_number_restraints 0
_refine_ls_restrained_S_all 1.042
_refine_ls_R_factor_all 0.0940
_refine_ls_R_factor_gt 0.0663
_refine_ls_shift/su_max 0.002
_refine_ls_shift/su_mean 0.000
_refine_ls_structure_factor_coef Fsqd
_refine_ls_weighting_details 'calc w=1/[\s^2^(Fo^2^)+(0.0614P)^2^+1.1342P] where P=(Fo^2^+2Fc^2^)/3'
_refine_ls_weighting_scheme calc
_refine_ls_wR_factor_gt 0.1461
_refine_ls_wR_factor_ref 0.1582
_reflns_number_gt 16758
_reflns_number_total 23632
_reflns_threshold_expression >2sigma(I)
_cod_data_source_file ic0205280_5.cif
_cod_data_source_block compound5
_cod_depositor_comments
;
The following automatic conversions were performed:

'_symmetry_cell_setting' value 'Triclinic' changed to 'triclinic'
according to the built-in table from CIF Core dictionary named
'cif_core.dic' version 2.4.1 from 2010-06-29.

Automatic conversion script
Id: cif_fix_values 1646 2011-03-28 12:23:43Z adriana 
;
_cod_original_cell_volume 5273.0(7)
_cod_database_code 4313029

loop_
_symmetry_equiv_pos_as_xyz
'x, y, z'
'-x, -y, -z'

loop_
_atom_site_label
_atom_site_type_symbol
_atom_site_fract_x
_atom_site_fract_y
_atom_site_fract_z
_atom_site_U_iso_or_equiv
_atom_site_adp_type
_atom_site_occupancy
_atom_site_symmetry_multiplicity
_atom_site_calc_flag
_atom_site_refinement_flags
_atom_site_disorder_assembly
_atom_site_disorder_group
Co1 Co 0.72888(4) -0.89945(3) 0.603320(8) 0.02230(9) Uani 1 1 d . . .
N1 N 0.5252(3) -1.0401(2) 0.55299(5) 0.0299(6) Uani 1 1 d . . .
N2 N 0.6554(2) -1.0198(2) 0.56303(5) 0.0263(5) Uani 1 1 d . . .
N3 N 0.4345(3) -1.0209(2) 0.60323(5) 0.0333(6) Uani 1 1 d . . .
N4 N 0.5503(2) -0.9864(2) 0.62129(5) 0.0291(6) Uani 1 1 d . . .
N5 N 0.4887(3) -0.8471(3) 0.57441(5) 0.0330(6) Uani 1 1 d . . .
N6 N 0.6132(3) -0.7906(2) 0.58750(5) 0.0304(6) Uani 1 1 d . . .
N7 N 1.0261(2) -0.79011(19) 0.60180(5) 0.0212(5) Uani 1 1 d . . .
N8 N 0.9117(2) -0.8115(2) 0.58368(5) 0.0228(5) Uani 1 1 d . . .
N9 N 0.9670(2) -0.96506(19) 0.62987(5) 0.0209(5) Uani 1 1 d . . .
N10 N 0.8387(2) -1.01904(19) 0.61855(5) 0.0224(5) Uani 1 1 d . . .
N11 N 0.9406(2) -0.76890(19) 0.65251(5) 0.0201(5) Uani 1 1 d . . .
N12 N 0.8088(2) -0.7811(2) 0.64448(5) 0.0226(5) Uani 1 1 d . . .
B1 B 0.4326(4) -0.9826(4) 0.57164(8) 0.0358(9) Uani 1 1 d . . .
H1B H 0.3397 -1.0084 0.5619 0.043 Uiso 1 1 calc R . .
B2 B 1.0262(3) -0.8306(3) 0.63291(7) 0.0214(6) Uani 1 1 d . . .
H2B H 1.1197 -0.8083 0.6422 0.026 Uiso 1 1 calc R . .
C1 C 0.7069(3) -1.0866(3) 0.54345(6) 0.0288(7) Uani 1 1 d . . .
H1A H 0.7965 -1.0914 0.5450 0.035 Uiso 1 1 calc R . .
C2 C 0.6119(3) -1.1486(3) 0.52038(7) 0.0360(8) Uani 1 1 d . . .
H2A H 0.6234 -1.2016 0.5036 0.043 Uiso 1 1 calc R . .
C3 C 0.4989(3) -1.1163(3) 0.52721(7) 0.0359(8) Uani 1 1 d . . .
H3A H 0.4155 -1.1430 0.5157 0.043 Uiso 1 1 calc R . .
C4 C 0.5233(3) -1.0419(3) 0.64520(7) 0.0347(7) Uani 1 1 d . . .
H4A H 0.5856 -1.0342 0.6618 0.042 Uiso 1 1 calc R . .
C5 C 0.3924(4) -1.1128(3) 0.64285(8) 0.0431(9) Uani 1 1 d . . .
H5A H 0.3488 -1.1612 0.6569 0.052 Uiso 1 1 calc R . .
C6 C 0.3403(3) -1.0971(3) 0.61593(8) 0.0397(8) Uani 1 1 d . . .
H6A H 0.2517 -1.1342 0.6076 0.048 Uiso 1 1 calc R . .
C7 C 0.6324(4) -0.6755(3) 0.58504(7) 0.0373(8) Uani 1 1 d . . .
H7A H 0.7107 -0.6144 0.5924 0.045 Uiso 1 1 calc R . .
C8 C 0.5213(4) -0.6581(4) 0.57018(8) 0.0478(10) Uani 1 1 d . . .
H8A H 0.5092 -0.5851 0.5655 0.057 Uiso 1 1 calc R . .
C9 C 0.4334(4) -0.7685(4) 0.56380(7) 0.0430(9) Uani 1 1 d . . .
H9A H 0.3475 -0.7865 0.5536 0.052 Uiso 1 1 calc R . .
C10 C 1.1295(3) -0.7238(2) 0.58922(6) 0.0239(6) Uani 1 1 d . . .
H10A H 1.2193 -0.6982 0.5976 0.029 Uiso 1 1 calc R . .
C11 C 1.0852(3) -0.6983(2) 0.56213(6) 0.0230(6) Uani 1 1 d . . .
C12 C 0.9467(3) -0.7567(2) 0.55938(6) 0.0244(6) Uani 1 1 d . . .
C13 C 1.1728(3) -0.6186(3) 0.54369(7) 0.0279(6) Uani 1 1 d . . .
C14 C 1.1958(3) -0.6548(3) 0.51413(7) 0.0327(7) Uani 1 1 d . . .
H14A H 1.1506 -0.7325 0.5046 0.039 Uiso 1 1 calc R . .
C15 C 1.2846(3) -0.5775(3) 0.49857(7) 0.0404(8) Uani 1 1 d . . .
H15A H 1.2992 -0.6030 0.4784 0.048 Uiso 1 1 calc R . .
C16 C 1.3517(3) -0.4648(3) 0.51190(8) 0.0406(8) Uani 1 1 d . . .
H16A H 1.4119 -0.4127 0.5010 0.049 Uiso 1 1 calc R . .
C17 C 1.3306(4) -0.4280(3) 0.54124(8) 0.0396(8) Uani 1 1 d . . .
H17A H 1.3768 -0.3504 0.5507 0.047 Uiso 1 1 calc R . .
C18 C 1.2415(3) -0.5045(3) 0.55697(7) 0.0325(7) Uani 1 1 d . . .
H18A H 1.2274 -0.4784 0.5771 0.039 Uiso 1 1 calc R . .
C19 C 0.8411(3) -0.7578(3) 0.53547(6) 0.0305(7) Uani 1 1 d . . .
H19A H 0.8238 -0.6787 0.5376 0.037 Uiso 1 1 calc R . .
H19B H 0.7572 -0.8166 0.5388 0.037 Uiso 1 1 calc R . .
C20 C 0.8780(3) -0.7876(3) 0.50370(6) 0.0313(7) Uani 1 1 d . . .
C21 C 0.8956(3) -0.8986(3) 0.49388(7) 0.0359(8) Uani 1 1 d . . .
H21A H 0.8822 -0.9573 0.5070 0.043 Uiso 1 1 calc R . .
C22 C 0.9329(3) -0.9239(4) 0.46500(7) 0.0457(9) Uani 1 1 d . . .
H22A H 0.9439 -1.0002 0.4583 0.055 Uiso 1 1 calc R . .
C23 C 0.9538(4) -0.8395(4) 0.44613(8) 0.0565(12) Uani 1 1 d . . .
H23A H 0.9821 -0.8562 0.4266 0.068 Uiso 1 1 calc R . .
C24 C 0.9336(4) -0.7301(5) 0.45551(8) 0.0616(13) Uani 1 1 d . . .
H24A H 0.9454 -0.6724 0.4422 0.074 Uiso 1 1 calc R . .
C25 C 0.8963(3) -0.7037(4) 0.48420(8) 0.0450(9) Uani 1 1 d . . .
H25A H 0.8832 -0.6279 0.4905 0.054 Uiso 1 1 calc R . .
C26 C 1.0266(3) -1.0466(2) 0.63705(6) 0.0225(6) Uani 1 1 d . . .
H26A H 1.1157 -1.0304 0.6454 0.027 Uiso 1 1 calc R . .
C27 C 0.9373(3) -1.1582(2) 0.63024(6) 0.0236(6) Uani 1 1 d . . .
C28 C 0.8206(3) -1.1364(2) 0.61858(6) 0.0227(6) Uani 1 1 d . . .
C29 C 0.9719(3) -1.2698(2) 0.63368(7) 0.0276(7) Uani 1 1 d . . .
C30 C 1.0592(4) -1.2720(3) 0.65746(8) 0.0384(8) Uani 1 1 d . . .
H30A H 1.0867 -1.2051 0.6727 0.046 Uiso 1 1 calc R . .
C31 C 1.1072(5) -1.3700(3) 0.65944(9) 0.0529(11) Uani 1 1 d . . .
H31A H 1.1685 -1.3695 0.6756 0.064 Uiso 1 1 calc R . .
C32 C 1.0649(5) -1.4684(3) 0.63768(10) 0.0538(11) Uani 1 1 d . . .
H32A H 1.0976 -1.5357 0.6388 0.065 Uiso 1 1 calc R . .
C33 C 0.9764(4) -1.4691(3) 0.61460(10) 0.0527(11) Uani 1 1 d . . .
H33A H 0.9473 -1.5373 0.5998 0.063 Uiso 1 1 calc R . .
C34 C 0.9285(4) -1.3711(3) 0.61252(8) 0.0389(8) Uani 1 1 d . . .
H34A H 0.8656 -1.3732 0.5965 0.047 Uiso 1 1 calc R . .
C35 C 0.6887(3) -1.2221(2) 0.60762(6) 0.0269(6) Uani 1 1 d . . .
H35A H 0.7019 -1.2739 0.5896 0.032 Uiso 1 1 calc R . .
H35B H 0.6277 -1.1765 0.6013 0.032 Uiso 1 1 calc R . .
C36 C 0.6204(3) -1.3006(2) 0.62992(6) 0.0247(6) Uani 1 1 d . . .
C37 C 0.5112(4) -1.3939(3) 0.62004(8) 0.0437(9) Uani 1 1 d . . .
H37A H 0.4831 -1.4105 0.5993 0.052 Uiso 1 1 calc R . .
C38 C 0.4406(4) -1.4646(3) 0.63968(9) 0.0593(12) Uani 1 1 d . . .
H38A H 0.3655 -1.5291 0.6323 0.071 Uiso 1 1 calc R . .
C39 C 0.4787(4) -1.4420(3) 0.66973(8) 0.0452(9) Uani 1 1 d . . .
H39A H 0.4303 -1.4899 0.6833 0.054 Uiso 1 1 calc R . .
C40 C 0.5868(4) -1.3497(3) 0.67980(8) 0.0450(9) Uani 1 1 d . . .
H40A H 0.6141 -1.3333 0.7006 0.054 Uiso 1 1 calc R . .
C41 C 0.6577(4) -1.2793(3) 0.66038(7) 0.0408(8) Uani 1 1 d . . .
H41A H 0.7330 -1.2153 0.6680 0.049 Uiso 1 1 calc R . .
C42 C 0.9777(3) -0.6942(2) 0.67824(6) 0.0224(6) Uani 1 1 d . . .
H42A H 1.0641 -0.6724 0.6884 0.027 Uiso 1 1 calc R . .
C43 C 0.8715(3) -0.6538(2) 0.68775(6) 0.0236(6) Uani 1 1 d . . .
C44 C 0.7664(3) -0.7116(2) 0.66589(6) 0.0240(6) Uani 1 1 d . . .
C45 C 0.8743(3) -0.5670(2) 0.71457(6) 0.0265(6) Uani 1 1 d . . .
C46 C 0.8534(4) -0.4570(3) 0.71174(7) 0.0367(8) Uani 1 1 d . . .
H46A H 0.8290 -0.4400 0.6926 0.044 Uiso 1 1 calc R . .
C47 C 0.8683(4) -0.3720(3) 0.73689(8) 0.0440(9) Uani 1 1 d . . .
H47A H 0.8557 -0.2965 0.7347 0.053 Uiso 1 1 calc R . .
C48 C 0.9010(4) -0.3959(3) 0.76502(8) 0.0433(9) Uani 1 1 d . . .
H48A H 0.9106 -0.3372 0.7821 0.052 Uiso 1 1 calc R . .
C49 C 0.9196(4) -0.5045(3) 0.76812(7) 0.0412(9) Uani 1 1 d . . .
H49A H 0.9418 -0.5214 0.7874 0.049 Uiso 1 1 calc R . .
C50 C 0.9062(3) -0.5900(3) 0.74316(7) 0.0356(8) Uani 1 1 d . . .
H50A H 0.9189 -0.6653 0.7456 0.043 Uiso 1 1 calc R . .
C51 C 0.6251(3) -0.7043(3) 0.66491(7) 0.0340(7) Uani 1 1 d . . .
H51A H 0.5854 -0.7312 0.6441 0.041 Uiso 1 1 calc R . .
H51B H 0.6261 -0.6199 0.6700 0.041 Uiso 1 1 calc R . .
C52 C 0.5360(3) -0.7756(3) 0.68548(7) 0.0365(8) Uani 1 1 d . . .
C53 C 0.3988(4) -0.8094(4) 0.67909(9) 0.0591(12) Uani 1 1 d . . .
H53A H 0.3635 -0.7866 0.6618 0.071 Uiso 1 1 calc R . .
C54 C 0.3124(4) -0.8742(5) 0.69668(11) 0.0790(16) Uani 1 1 d . . .
H54A H 0.2189 -0.8955 0.6917 0.095 Uiso 1 1 calc R . .
C55 C 0.3619(5) -0.9082(4) 0.72170(11) 0.0722(14) Uani 1 1 d . . .
H55A H 0.3022 -0.9529 0.7341 0.087 Uiso 1 1 calc R . .
C56 C 0.4989(4) -0.8778(4) 0.72899(9) 0.0602(11) Uani 1 1 d . . .
H56A H 0.5335 -0.9020 0.7462 0.072 Uiso 1 1 calc R . .
C57 C 0.5840(4) -0.8113(3) 0.71065(7) 0.0408(8) Uani 1 1 d . . .
H57A H 0.6777 -0.7898 0.7155 0.049 Uiso 1 1 calc R . .
Co1' Co 0.94836(4) -0.18387(3) 0.878214(8) 0.02326(10) Uani 1 1 d . . .
N1' N 0.7795(3) -0.2473(2) 0.93018(5) 0.0314(6) Uani 1 1 d . . .
N2' N 0.9053(3) -0.2390(2) 0.92073(6) 0.0312(6) Uani 1 1 d . . .
N3' N 0.7208(3) -0.0933(2) 0.90334(5) 0.0282(6) Uani 1 1 d . . .
N4' N 0.8443(3) -0.0545(2) 0.89301(5) 0.0281(6) Uani 1 1 d . . .
N5' N 0.6521(3) -0.3070(2) 0.88011(5) 0.0300(6) Uani 1 1 d . . .
N6' N 0.7587(3) -0.3064(2) 0.86348(5) 0.0268(5) Uani 1 1 d . . .
N7' N 1.1586(2) -0.2726(2) 0.84444(5) 0.0262(5) Uani 1 1 d . . .
N8' N 1.0601(2) -0.3112(2) 0.86308(5) 0.0258(5) Uani 1 1 d . . .
N9' N 1.2329(2) -0.0577(2) 0.86711(5) 0.0273(5) Uani 1 1 d . . .
N10' N 1.1461(2) -0.0627(2) 0.88944(5) 0.0259(5) Uani 1 1 d . . .
N11' N 1.0801(2) -0.1216(2) 0.82072(5) 0.0242(5) Uani 1 1 d . . .
N12' N 0.9631(2) -0.12619(19) 0.83375(5) 0.0238(5) Uani 1 1 d . . .
B1' B 0.6711(4) -0.2221(3) 0.90997(8) 0.0317(8) Uani 1 1 d . . .
H1B' H 0.5853 -0.2341 0.9200 0.038 Uiso 1 1 calc R . .
B2' B 1.1986(4) -0.1441(3) 0.83770(7) 0.0260(7) Uani 1 1 d . . .
H2B' H 1.2773 -0.1314 0.8252 0.031 Uiso 1 1 calc R . .
C1' C 0.9741(4) -0.2632(3) 0.94366(7) 0.0372(8) Uani 1 1 d . . .
H1'A H 1.0649 -0.2647 0.9436 0.045 Uiso 1 1 calc R . .
C2' C 0.8952(4) -0.2858(3) 0.96745(7) 0.0481(10) Uani 1 1 d . . .
H2'A H 0.9205 -0.3050 0.9863 0.058 Uiso 1 1 calc R . .
C3' C 0.7735(4) -0.2749(3) 0.95826(7) 0.0427(9) Uani 1 1 d . . .
H3'A H 0.6975 -0.2850 0.9697 0.051 Uiso 1 1 calc R . .
C4' C 0.8600(4) 0.0596(3) 0.89032(7) 0.0344(7) Uani 1 1 d . . .
H4'A H 0.9376 0.1103 0.8837 0.041 Uiso 1 1 calc R . .
C5' C 0.7465(4) 0.0943(3) 0.89855(7) 0.0379(8) Uani 1 1 d . . .
H5'A H 0.7315 0.1703 0.8985 0.046 Uiso 1 1 calc R . .
C6' C 0.6620(4) -0.0050(3) 0.90672(7) 0.0349(7) Uani 1 1 d . . .
H6'A H 0.5757 -0.0105 0.9137 0.042 Uiso 1 1 calc R . .
C7' C 0.7117(3) -0.3867(3) 0.83929(7) 0.0322(7) Uani 1 1 d . . .
H7'A H 0.7642 -0.4053 0.8235 0.039 Uiso 1 1 calc R . .
C8' C 0.5759(4) -0.4397(3) 0.84010(8) 0.0420(8) Uani 1 1 d . . .
H8'A H 0.5194 -0.4997 0.8257 0.050 Uiso 1 1 calc R . .
C9' C 0.5417(3) -0.3861(3) 0.86627(8) 0.0393(8) Uani 1 1 d . . .
H9'A H 0.4549 -0.4020 0.8734 0.047 Uiso 1 1 calc R . .
C10' C 1.2075(3) -0.3619(2) 0.83330(6) 0.0265(6) Uani 1 1 d . . .
H10B H 1.2759 -0.3563 0.8197 0.032 Uiso 1 1 calc R . .
C11' C 1.1423(3) -0.4638(3) 0.84482(6) 0.0262(6) Uani 1 1 d . . .
C12' C 1.0517(3) -0.4264(2) 0.86378(6) 0.0260(6) Uani 1 1 d . . .
C13' C 1.1674(3) -0.5808(3) 0.83697(7) 0.0301(7) Uani 1 1 d . . .
C14' C 1.2101(4) -0.6095(3) 0.80878(8) 0.0429(9) Uani 1 1 d . . .
H14B H 1.2197 -0.5546 0.7947 0.051 Uiso 1 1 calc R . .
C15' C 1.2391(4) -0.7174(3) 0.80090(9) 0.0532(10) Uani 1 1 d . . .
H15B H 1.2695 -0.7356 0.7817 0.064 Uiso 1 1 calc R . .
C16' C 1.2233(4) -0.7983(3) 0.82113(10) 0.0508(10) Uani 1 1 d . . .
H16B H 1.2426 -0.8722 0.8158 0.061 Uiso 1 1 calc R . .
C17' C 1.1804(4) -0.7718(3) 0.84854(10) 0.0464(9) Uani 1 1 d . . .
H17B H 1.1690 -0.8281 0.8622 0.056 Uiso 1 1 calc R . .
C18' C 1.1528(3) -0.6641(3) 0.85695(8) 0.0387(8) Uani 1 1 d . . .
H18B H 1.1240 -0.6468 0.8764 0.046 Uiso 1 1 calc R . .
C19' C 0.9621(3) -0.4948(3) 0.88442(7) 0.0292(7) Uani 1 1 d . . .
H19C H 0.9147 -0.5740 0.8735 0.035 Uiso 1 1 calc R . .
H19D H 0.8940 -0.4529 0.8902 0.035 Uiso 1 1 calc R . .
C20' C 1.0341(4) -0.5112(3) 0.91257(7) 0.0360(8) Uani 1 1 d . . .
C21' C 1.1665(4) -0.4534(3) 0.92069(8) 0.0454(9) Uani 1 1 d . . .
H21B H 1.2152 -0.4000 0.9083 0.054 Uiso 1 1 calc R . .
C22' C 1.2301(5) -0.4714(4) 0.94648(11) 0.0795(16) Uani 1 1 d . . .
H22B H 1.3219 -0.4317 0.9515 0.095 Uiso 1 1 calc R . .
C23' C 1.1599(7) -0.5469(6) 0.96470(13) 0.130(3) Uani 1 1 d . . .
H23B H 1.2024 -0.5586 0.9826 0.156 Uiso 1 1 calc R . .
C24' C 1.0276(7) -0.6057(6) 0.95689(13) 0.130(3) Uani 1 1 d . . .
H24B H 0.9798 -0.6597 0.9692 0.156 Uiso 1 1 calc R . .
C25' C 0.9643(5) -0.5871(4) 0.93149(9) 0.0698(14) Uani 1 1 d . . .
H25B H 0.8722 -0.6261 0.9267 0.084 Uiso 1 1 calc R . .
C26' C 1.3425(3) 0.0335(3) 0.87500(7) 0.0306(7) Uani 1 1 d . . .
H26B H 1.4168 0.0547 0.8632 0.037 Uiso 1 1 calc R . .
C27' C 1.3303(3) 0.0915(3) 0.90287(7) 0.0329(7) Uani 1 1 d . . .
C28' C 1.2066(3) 0.0269(3) 0.91135(7) 0.0309(7) Uani 1 1 d . . .
C29' C 1.4247(4) 0.2017(3) 0.91823(9) 0.0434(9) Uani 1 1 d . . .
C30' C 1.4941(4) 0.2857(3) 0.90119(11) 0.0570(11) Uani 1 1 d . . .
H30B H 1.4789 0.2717 0.8800 0.068 Uiso 1 1 calc R . .
C31' C 1.5848(5) 0.3895(4) 0.91480(14) 0.0796(16) Uani 1 1 d . . .
H31B H 1.6332 0.4450 0.9029 0.096 Uiso 1 1 calc R . .
C32' C 1.6049(5) 0.4123(4) 0.94566(14) 0.0853(18) Uani 1 1 d . . .
H32B H 1.6664 0.4840 0.9550 0.102 Uiso 1 1 calc R . .
C33' C 1.5365(5) 0.3319(4) 0.96295(12) 0.0754(15) Uani 1 1 d . . .
H33B H 1.5499 0.3479 0.9842 0.091 Uiso 1 1 calc R . .
C34' C 1.4471(4) 0.2264(3) 0.94918(10) 0.0557(11) Uani 1 1 d . . .
H34B H 1.4008 0.1704 0.9612 0.067 Uiso 1 1 calc R . .
C35' C 1.1445(3) 0.0403(3) 0.94056(7) 0.0355(8) Uani 1 1 d . . .
H35C H 1.0476 0.0000 0.9374 0.043 Uiso 1 1 calc R . .
H35D H 1.1548 0.1257 0.9472 0.043 Uiso 1 1 calc R . .
C36' C 1.2045(3) -0.0103(3) 0.96522(7) 0.0354(7) Uani 1 1 d . . .
C37' C 1.1681(4) 0.0116(3) 0.99427(8) 0.0471(9) Uani 1 1 d . . .
H37B H 1.1108 0.0614 0.9984 0.057 Uiso 1 1 calc R . .
C38' C 1.2133(5) -0.0374(4) 1.01731(9) 0.0625(12) Uani 1 1 d . . .
H38B H 1.1856 -0.0229 1.0370 0.075 Uiso 1 1 calc R . .
C39' C 1.2987(5) -0.1076(4) 1.01181(8) 0.0596(12) Uani 1 1 d . . .
H39B H 1.3304 -0.1412 1.0277 0.072 Uiso 1 1 calc R . .
C40' C 1.3378(4) -0.1288(3) 0.98333(8) 0.0504(10) Uani 1 1 d . . .
H40B H 1.3975 -0.1766 0.9795 0.060 Uiso 1 1 calc R . .
C41' C 1.2902(4) -0.0806(3) 0.96008(8) 0.0401(8) Uani 1 1 d . . .
H41B H 1.3172 -0.0963 0.9404 0.048 Uiso 1 1 calc R . .
C42' C 1.0724(3) -0.0925(2) 0.79287(6) 0.0247(6) Uani 1 1 d . . .
H42B H 1.1415 -0.0841 0.7794 0.030 Uiso 1 1 calc R . .
C43' C 0.9476(3) -0.0770(2) 0.78711(6) 0.0248(6) Uani 1 1 d . . .
C44' C 0.8818(3) -0.0994(2) 0.81347(6) 0.0236(6) Uani 1 1 d . . .
C45' C 0.9026(3) -0.0404(2) 0.75929(6) 0.0256(6) Uani 1 1 d . . .
C46' C 0.7723(3) -0.0804(3) 0.74712(7) 0.0321(7) Uani 1 1 d . . .
H46B H 0.7074 -0.1322 0.7571 0.038 Uiso 1 1 calc R . .
C47' C 0.7345(4) -0.0462(3) 0.72048(7) 0.0373(8) Uani 1 1 d . . .
H47B H 0.6442 -0.0738 0.7125 0.045 Uiso 1 1 calc R . .
C48' C 0.8275(4) 0.0273(3) 0.70567(7) 0.0395(8) Uani 1 1 d . . .
H48B H 0.8021 0.0496 0.6873 0.047 Uiso 1 1 calc R . .
C49' C 0.9579(4) 0.0690(3) 0.71752(8) 0.0427(9) Uani 1 1 d . . .
H49B H 1.0223 0.1206 0.7074 0.051 Uiso 1 1 calc R . .
C50' C 0.9952(3) 0.0358(3) 0.74417(7) 0.0365(8) Uani 1 1 d . . .
H50B H 1.0852 0.0653 0.7523 0.044 Uiso 1 1 calc R . .
C51' C 0.7443(3) -0.0915(3) 0.82050(6) 0.0257(6) Uani 1 1 d . . .
H51C H 0.7295 -0.1072 0.8414 0.031 Uiso 1 1 calc R . .
H51D H 0.6777 -0.1542 0.8070 0.031 Uiso 1 1 calc R . .
C52' C 0.7210(3) 0.0283(3) 0.81712(6) 0.0286(7) Uani 1 1 d . . .
C53' C 0.5908(4) 0.0367(3) 0.81360(8) 0.0425(8) Uani 1 1 d . . .
H53B H 0.5183 -0.0329 0.8125 0.051 Uiso 1 1 calc R . .
C54' C 0.5652(4) 0.1454(4) 0.81162(9) 0.0588(11) Uani 1 1 d . . .
H54B H 0.4758 0.1499 0.8092 0.071 Uiso 1 1 calc R . .
C55' C 0.6696(5) 0.2462(4) 0.81321(9) 0.0577(11) Uani 1 1 d . . .
H55B H 0.6526 0.3207 0.8118 0.069 Uiso 1 1 calc R . .
C56' C 0.7974(4) 0.2392(3) 0.81677(8) 0.0451(9) Uani 1 1 d . . .
H56B H 0.8695 0.3091 0.8179 0.054 Uiso 1 1 calc R . .
C57' C 0.8233(3) 0.1309(3) 0.81872(7) 0.0334(7) Uani 1 1 d . . .
H57B H 0.9131 0.1276 0.8212 0.040 Uiso 1 1 calc R . .

loop_
_atom_site_aniso_label
_atom_site_aniso_U_11
_atom_site_aniso_U_22
_atom_site_aniso_U_33
_atom_site_aniso_U_23
_atom_site_aniso_U_13
_atom_site_aniso_U_12
Co1 0.01693(19) 0.0298(2) 0.01985(19) 0.00055(15) -0.00141(15) 0.00751(16)
N1 0.0211(13) 0.0440(15) 0.0218(12) -0.0005(10) -0.0018(10) 0.0067(12)
N2 0.0152(12) 0.0374(14) 0.0257(13) 0.0033(10) 0.0011(10) 0.0064(11)
N3 0.0179(13) 0.0539(17) 0.0249(13) -0.0011(12) 0.0003(11) 0.0077(12)
N4 0.0219(13) 0.0429(15) 0.0216(12) -0.0004(10) -0.0031(10) 0.0104(12)
N5 0.0242(14) 0.0569(18) 0.0227(13) 0.0020(11) 0.0004(11) 0.0209(13)
N6 0.0289(14) 0.0413(15) 0.0242(13) 0.0025(11) 0.0006(11) 0.0160(12)
N7 0.0178(12) 0.0238(12) 0.0225(12) 0.0026(9) -0.0021(10) 0.0074(10)
N8 0.0191(12) 0.0277(12) 0.0215(12) 0.0019(9) -0.0015(10) 0.0075(10)
N9 0.0180(12) 0.0235(12) 0.0207(11) 0.0009(9) -0.0018(9) 0.0063(10)
N10 0.0182(12) 0.0224(12) 0.0234(12) 0.0002(9) 0.0005(10) 0.0017(10)
N11 0.0210(12) 0.0216(11) 0.0182(11) 0.0029(9) -0.0022(9) 0.0069(10)
N12 0.0191(12) 0.0276(12) 0.0233(12) 0.0035(9) -0.0003(10) 0.0102(10)
B1 0.0192(17) 0.065(3) 0.0218(17) 0.0006(16) -0.0042(14) 0.0116(18)
B2 0.0196(16) 0.0207(15) 0.0228(15) 0.0024(12) -0.0018(13) 0.0041(13)
C1 0.0262(16) 0.0343(16) 0.0262(15) 0.0052(12) 0.0066(13) 0.0081(13)
C2 0.041(2) 0.0345(17) 0.0262(16) -0.0034(13) 0.0037(14) 0.0033(15)
C3 0.0335(19) 0.0453(19) 0.0222(15) 0.0013(13) -0.0022(14) 0.0016(15)
C4 0.0325(18) 0.050(2) 0.0246(16) 0.0062(14) 0.0068(14) 0.0164(16)
C5 0.038(2) 0.056(2) 0.0345(19) 0.0103(16) 0.0155(16) 0.0091(18)
C6 0.0226(17) 0.051(2) 0.041(2) 0.0006(16) 0.0090(15) 0.0047(16)
C7 0.043(2) 0.0404(19) 0.0347(18) 0.0039(14) 0.0075(15) 0.0215(16)
C8 0.063(3) 0.062(2) 0.038(2) 0.0139(17) 0.0105(19) 0.047(2)
C9 0.038(2) 0.077(3) 0.0275(17) 0.0065(17) 0.0006(15) 0.039(2)
C10 0.0217(15) 0.0256(14) 0.0246(14) 0.0035(11) 0.0005(12) 0.0068(12)
C11 0.0211(14) 0.0280(15) 0.0236(14) 0.0049(11) 0.0046(12) 0.0122(12)
C12 0.0243(15) 0.0302(15) 0.0223(14) 0.0040(11) 0.0025(12) 0.0132(13)
C13 0.0230(15) 0.0367(17) 0.0284(15) 0.0133(13) 0.0025(12) 0.0115(13)
C14 0.0238(16) 0.0463(19) 0.0294(16) 0.0076(14) 0.0059(13) 0.0104(14)
C15 0.0331(19) 0.062(2) 0.0325(18) 0.0148(16) 0.0113(15) 0.0201(18)
C16 0.0320(19) 0.047(2) 0.050(2) 0.0281(17) 0.0142(16) 0.0136(16)
C17 0.037(2) 0.0338(18) 0.052(2) 0.0194(15) 0.0040(17) 0.0105(15)
C18 0.0335(18) 0.0349(17) 0.0323(17) 0.0133(13) 0.0043(14) 0.0108(14)
C19 0.0231(15) 0.0463(19) 0.0263(15) 0.0080(13) 0.0020(13) 0.0155(14)
C20 0.0192(15) 0.057(2) 0.0194(14) 0.0092(13) 0.0006(12) 0.0129(15)
C21 0.0208(16) 0.054(2) 0.0294(17) 0.0032(14) 0.0011(13) 0.0057(15)
C22 0.0232(17) 0.078(3) 0.0299(18) -0.0081(17) -0.0021(14) 0.0109(18)
C23 0.0285(19) 0.128(4) 0.0195(17) 0.017(2) 0.0056(14) 0.029(2)
C24 0.041(2) 0.125(4) 0.038(2) 0.045(2) 0.0163(18) 0.039(3)
C25 0.0325(19) 0.075(3) 0.040(2) 0.0283(18) 0.0089(16) 0.0254(19)
C26 0.0199(14) 0.0249(14) 0.0241(14) 0.0033(11) 0.0026(11) 0.0084(12)
C27 0.0213(15) 0.0226(14) 0.0253(14) 0.0009(11) 0.0052(12) 0.0037(12)
C28 0.0229(15) 0.0254(14) 0.0177(13) 0.0008(10) 0.0039(11) 0.0035(12)
C29 0.0273(16) 0.0244(14) 0.0329(16) 0.0087(12) 0.0140(13) 0.0062(13)
C30 0.048(2) 0.0299(17) 0.0422(19) 0.0115(14) 0.0110(17) 0.0151(16)
C31 0.072(3) 0.045(2) 0.056(2) 0.0272(19) 0.015(2) 0.030(2)
C32 0.076(3) 0.0302(19) 0.070(3) 0.0260(19) 0.035(2) 0.028(2)
C33 0.051(2) 0.0214(17) 0.082(3) -0.0020(17) 0.027(2) 0.0049(17)
C34 0.0363(19) 0.0272(16) 0.051(2) 0.0025(14) 0.0123(16) 0.0059(15)
C35 0.0240(15) 0.0272(15) 0.0243(14) 0.0007(11) 0.0011(12) -0.0004(12)
C36 0.0217(15) 0.0228(14) 0.0312(15) 0.0032(11) 0.0042(12) 0.0088(12)
C37 0.046(2) 0.0380(19) 0.0353(18) 0.0069(14) -0.0022(16) -0.0085(17)
C38 0.057(3) 0.039(2) 0.064(3) 0.0091(18) 0.004(2) -0.0190(19)
C39 0.049(2) 0.0382(19) 0.050(2) 0.0172(16) 0.0194(19) 0.0089(18)
C40 0.045(2) 0.059(2) 0.0329(18) 0.0137(16) 0.0099(16) 0.0123(19)
C41 0.0339(19) 0.049(2) 0.0307(17) 0.0009(15) 0.0011(15) -0.0009(16)
C42 0.0237(15) 0.0213(13) 0.0209(13) 0.0056(10) -0.0039(11) 0.0036(12)
C43 0.0298(16) 0.0211(14) 0.0215(14) 0.0031(11) -0.0010(12) 0.0102(12)
C44 0.0269(16) 0.0262(14) 0.0212(14) 0.0063(11) 0.0012(12) 0.0100(12)
C45 0.0285(16) 0.0262(15) 0.0230(14) 0.0007(11) 0.0042(12) 0.0054(13)
C46 0.049(2) 0.0311(17) 0.0334(17) 0.0030(13) 0.0018(16) 0.0172(16)
C47 0.059(3) 0.0274(17) 0.046(2) -0.0004(14) 0.0086(18) 0.0142(17)
C48 0.051(2) 0.0304(17) 0.0374(19) -0.0120(14) 0.0101(17) -0.0014(16)
C49 0.046(2) 0.043(2) 0.0241(16) -0.0008(14) 0.0028(15) -0.0024(17)
C50 0.044(2) 0.0314(17) 0.0283(16) 0.0006(13) 0.0033(15) 0.0070(15)
C51 0.0321(18) 0.0464(19) 0.0291(16) 0.0003(14) -0.0004(14) 0.0229(16)
C52 0.0277(17) 0.054(2) 0.0269(16) -0.0086(14) -0.0001(14) 0.0158(16)
C53 0.029(2) 0.105(4) 0.042(2) -0.004(2) -0.0017(17) 0.024(2)
C54 0.028(2) 0.138(5) 0.059(3) -0.005(3) 0.006(2) 0.011(3)
C55 0.042(3) 0.103(4) 0.062(3) 0.012(3) 0.030(2) 0.000(3)
C56 0.049(3) 0.079(3) 0.053(2) 0.014(2) 0.017(2) 0.015(2)
C57 0.0314(19) 0.056(2) 0.0356(19) 0.0039(16) 0.0046(15) 0.0130(17)
Co1' 0.0245(2) 0.0228(2) 0.0227(2) 0.00599(15) 0.00119(16) 0.00567(16)
N1' 0.0384(16) 0.0297(14) 0.0239(13) 0.0060(10) 0.0044(12) 0.0041(12)
N2' 0.0368(16) 0.0282(13) 0.0285(13) 0.0057(10) -0.0026(12) 0.0086(12)
N3' 0.0312(14) 0.0346(14) 0.0203(12) 0.0050(10) 0.0050(11) 0.0107(12)
N4' 0.0306(14) 0.0283(13) 0.0266(13) 0.0053(10) 0.0022(11) 0.0095(11)
N5' 0.0292(14) 0.0321(14) 0.0263(13) 0.0063(10) 0.0021(11) 0.0035(12)
N6' 0.0298(14) 0.0278(13) 0.0246(12) 0.0079(10) 0.0032(11) 0.0089(11)
N7' 0.0241(13) 0.0281(13) 0.0294(13) 0.0132(10) 0.0060(11) 0.0076(11)
N8' 0.0272(14) 0.0237(12) 0.0272(13) 0.0083(10) 0.0004(11) 0.0062(11)
N9' 0.0226(13) 0.0271(13) 0.0323(13) 0.0098(10) 0.0002(11) 0.0048(11)
N10' 0.0260(13) 0.0257(12) 0.0267(13) 0.0059(10) 0.0001(11) 0.0075(11)
N11' 0.0253(13) 0.0229(12) 0.0264(12) 0.0069(9) 0.0031(10) 0.0085(10)
N12' 0.0223(13) 0.0215(12) 0.0273(13) 0.0061(9) 0.0010(10) 0.0042(10)
B1' 0.030(2) 0.0347(19) 0.0276(18) 0.0042(14) 0.0063(15) 0.0047(16)
B2' 0.0256(18) 0.0266(17) 0.0279(17) 0.0103(13) 0.0057(14) 0.0069(14)
C1' 0.048(2) 0.0279(16) 0.0319(17) 0.0057(13) -0.0129(15) 0.0054(15)
C2' 0.074(3) 0.039(2) 0.0250(17) 0.0103(14) -0.0089(18) 0.0030(19)
C3' 0.068(3) 0.0339(18) 0.0204(16) 0.0084(13) 0.0056(16) 0.0016(18)
C4' 0.040(2) 0.0297(16) 0.0318(17) 0.0057(13) -0.0027(15) 0.0070(15)
C5' 0.046(2) 0.0358(18) 0.0367(18) 0.0016(14) -0.0023(16) 0.0217(16)
C6' 0.0367(19) 0.0451(19) 0.0279(16) 0.0008(14) 0.0022(14) 0.0217(16)
C7' 0.0385(19) 0.0322(16) 0.0254(15) 0.0036(12) 0.0034(14) 0.0090(15)
C8' 0.039(2) 0.042(2) 0.0379(19) -0.0017(15) -0.0016(16) 0.0023(17)
C9' 0.0263(17) 0.044(2) 0.0401(19) 0.0072(15) -0.0016(15) -0.0026(15)
C10' 0.0280(16) 0.0288(15) 0.0272(15) 0.0084(12) 0.0003(13) 0.0137(13)
C11' 0.0279(16) 0.0262(15) 0.0267(15) 0.0058(11) -0.0004(12) 0.0104(13)
C12' 0.0269(16) 0.0249(14) 0.0259(15) 0.0046(11) -0.0034(12) 0.0065(13)
C13' 0.0231(16) 0.0265(15) 0.0401(18) 0.0079(13) -0.0038(14) 0.0048(13)
C14' 0.048(2) 0.0308(18) 0.048(2) 0.0012(15) 0.0079(18) 0.0094(16)
C15' 0.053(3) 0.034(2) 0.067(3) -0.0072(18) 0.015(2) 0.0069(18)
C16' 0.034(2) 0.0260(18) 0.091(3) 0.0007(18) 0.007(2) 0.0094(16)
C17' 0.0305(19) 0.0297(18) 0.084(3) 0.0190(18) 0.0015(19) 0.0114(15)
C18' 0.038(2) 0.0293(17) 0.053(2) 0.0109(15) -0.0001(17) 0.0136(15)
C19' 0.0327(17) 0.0261(15) 0.0296(16) 0.0091(12) 0.0019(13) 0.0071(13)
C20' 0.046(2) 0.0285(16) 0.0319(17) 0.0110(13) -0.0012(15) 0.0056(15)
C21' 0.048(2) 0.045(2) 0.043(2) 0.0205(16) -0.0060(18) 0.0067(18)
C22' 0.070(3) 0.086(3) 0.069(3) 0.033(3) -0.027(3) -0.007(3)
C23' 0.109(5) 0.175(6) 0.086(4) 0.096(4) -0.046(4) -0.028(5)
C24' 0.107(5) 0.162(6) 0.096(4) 0.105(4) -0.039(4) -0.043(4)
C25' 0.067(3) 0.074(3) 0.056(3) 0.041(2) -0.011(2) -0.015(2)
C26' 0.0269(16) 0.0246(15) 0.0408(18) 0.0136(13) -0.0007(14) 0.0039(13)
C27' 0.0285(17) 0.0253(15) 0.0449(19) 0.0109(13) -0.0061(15) 0.0054(13)
C28' 0.0297(17) 0.0267(15) 0.0366(17) 0.0035(13) -0.0046(14) 0.0097(13)
C29' 0.0339(19) 0.0270(17) 0.066(2) 0.0046(16) -0.0136(18) 0.0051(15)
C30' 0.045(2) 0.036(2) 0.085(3) 0.018(2) -0.013(2) -0.0008(18)
C31' 0.064(3) 0.039(2) 0.125(5) 0.021(3) -0.029(3) -0.004(2)
C32' 0.067(3) 0.030(2) 0.139(5) 0.001(3) -0.046(3) -0.010(2)
C33' 0.075(3) 0.041(2) 0.090(4) -0.011(2) -0.035(3) -0.003(2)
C34' 0.052(3) 0.0320(19) 0.072(3) 0.0021(18) -0.020(2) -0.0032(18)
C35' 0.0339(18) 0.0308(17) 0.0388(18) -0.0076(13) -0.0063(15) 0.0106(15)
C36' 0.0335(18) 0.0335(17) 0.0331(17) -0.0059(13) -0.0052(14) 0.0044(15)
C37' 0.054(2) 0.050(2) 0.0328(19) -0.0123(15) -0.0078(17) 0.0168(19)
C38' 0.075(3) 0.080(3) 0.030(2) -0.0051(19) -0.004(2) 0.025(3)
C39' 0.071(3) 0.072(3) 0.033(2) 0.0086(19) -0.014(2) 0.017(2)
C40' 0.054(3) 0.053(2) 0.048(2) 0.0058(18) -0.0081(19) 0.023(2)
C41' 0.042(2) 0.044(2) 0.0330(18) -0.0002(14) -0.0039(16) 0.0131(17)
C42' 0.0309(16) 0.0218(14) 0.0225(14) 0.0075(11) 0.0052(12) 0.0068(12)
C43' 0.0291(16) 0.0237(14) 0.0220(14) 0.0075(11) -0.0008(12) 0.0060(12)
C44' 0.0266(15) 0.0197(13) 0.0244(14) 0.0053(11) 0.0003(12) 0.0054(12)
C45' 0.0341(17) 0.0250(14) 0.0222(14) 0.0070(11) 0.0045(13) 0.0140(13)
C46' 0.0355(18) 0.0343(17) 0.0246(15) 0.0076(12) 0.0024(13) 0.0048(14)
C47' 0.0369(19) 0.048(2) 0.0265(16) 0.0099(14) -0.0024(14) 0.0085(16)
C48' 0.045(2) 0.055(2) 0.0254(16) 0.0172(15) 0.0044(15) 0.0197(18)
C49' 0.040(2) 0.054(2) 0.0399(19) 0.0272(17) 0.0072(16) 0.0113(18)
C50' 0.0308(18) 0.0429(19) 0.0388(18) 0.0197(15) 0.0030(15) 0.0090(15)
C51' 0.0249(15) 0.0305(15) 0.0209(14) 0.0053(11) 0.0005(12) 0.0055(13)
C52' 0.0312(17) 0.0390(17) 0.0202(14) 0.0079(12) 0.0049(12) 0.0153(14)
C53' 0.0291(18) 0.058(2) 0.047(2) 0.0173(17) 0.0105(16) 0.0179(17)
C54' 0.044(2) 0.081(3) 0.070(3) 0.025(2) 0.012(2) 0.040(2)
C55' 0.073(3) 0.059(3) 0.060(3) 0.019(2) 0.019(2) 0.046(2)
C56' 0.058(3) 0.0365(19) 0.044(2) 0.0070(15) 0.0056(19) 0.0181(18)
C57' 0.0349(18) 0.0348(17) 0.0331(17) 0.0075(13) 0.0014(14) 0.0130(15)

loop_
_atom_type_symbol
_atom_type_description
_atom_type_scat_dispersion_real
_atom_type_scat_dispersion_imag
_atom_type_scat_source
C C 0.0033 0.0016 'International Tables Vol C Tables 4.2.6.8 and 6.1.1.4'
H H 0.0000 0.0000 'International Tables Vol C Tables 4.2.6.8 and 6.1.1.4'
B B 0.0013 0.0007 'International Tables Vol C Tables 4.2.6.8 and 6.1.1.4'
N N 0.0061 0.0033 'International Tables Vol C Tables 4.2.6.8 and 6.1.1.4'
Co Co 0.3494 0.9721 'International Tables Vol C Tables 4.2.6.8 and 6.1.1.4'

loop_
_geom_angle_atom_site_label_1
_geom_angle_atom_site_label_2
_geom_angle_atom_site_label_3
_geom_angle
_geom_angle_site_symmetry_1
_geom_angle_site_symmetry_3
_geom_angle_publ_flag
N4 Co1 N2 86.06(9) . . ?
N4 Co1 N6 84.72(10) . . ?
N2 Co1 N6 86.65(9) . . ?
N4 Co1 N12 94.56(9) . . ?
N2 Co1 N12 177.84(9) . . ?
N6 Co1 N12 95.46(9) . . ?
N4 Co1 N8 178.68(9) . . ?
N2 Co1 N8 92.66(9) . . ?
N6 Co1 N8 94.90(9) . . ?
N12 Co1 N8 86.74(9) . . ?
N4 Co1 N10 93.29(9) . . ?
N2 Co1 N10 90.99(9) . . ?
N6 Co1 N10 177.01(10) . . ?
N12 Co1 N10 86.92(8) . . ?
N8 Co1 N10 87.04(9) . . ?
C3 N1 N2 109.9(3) . . ?
C3 N1 B1 130.3(3) . . ?
N2 N1 B1 119.7(2) . . ?
C1 N2 N1 105.8(2) . . ?
C1 N2 Co1 135.4(2) . . ?
N1 N2 Co1 118.80(18) . . ?
C6 N3 N4 109.8(3) . . ?
C6 N3 B1 129.9(3) . . ?
N4 N3 B1 119.9(3) . . ?
C4 N4 N3 105.5(3) . . ?
C4 N4 Co1 133.9(2) . . ?
N3 N4 Co1 118.72(18) . . ?
C9 N5 N6 110.0(3) . . ?
C9 N5 B1 128.5(3) . . ?
N6 N5 B1 121.4(3) . . ?
C7 N6 N5 106.0(3) . . ?
C7 N6 Co1 136.7(2) . . ?
N5 N6 Co1 117.13(19) . . ?
C10 N7 N8 110.0(2) . . ?
C10 N7 B2 127.5(2) . . ?
N8 N7 B2 122.3(2) . . ?
C12 N8 N7 106.4(2) . . ?
C12 N8 Co1 138.2(2) . . ?
N7 N8 Co1 114.79(17) . . ?
C26 N9 N10 110.1(2) . . ?
C26 N9 B2 128.0(2) . . ?
N10 N9 B2 121.9(2) . . ?
C28 N10 N9 106.3(2) . . ?
C28 N10 Co1 138.49(19) . . ?
N9 N10 Co1 115.08(16) . . ?
C42 N11 N12 109.6(2) . . ?
C42 N11 B2 128.4(2) . . ?
N12 N11 B2 122.0(2) . . ?
C44 N12 N11 106.2(2) . . ?
C44 N12 Co1 138.4(2) . . ?
N11 N12 Co1 115.35(16) . . ?
N1 B1 N5 108.3(3) . . ?
N1 B1 N3 107.8(3) . . ?
N5 B1 N3 109.2(3) . . ?
N9 B2 N11 109.5(2) . . ?
N9 B2 N7 109.7(2) . . ?
N11 B2 N7 108.4(2) . . ?
N2 C1 C2 111.0(3) . . ?
C3 C2 C1 104.7(3) . . ?
N1 C3 C2 108.6(3) . . ?
N4 C4 C5 111.3(3) . . ?
C6 C5 C4 104.5(3) . . ?
N3 C6 C5 108.8(3) . . ?
N6 C7 C8 110.4(3) . . ?
C9 C8 C7 105.1(3) . . ?
N5 C9 C8 108.5(3) . . ?
N7 C10 C11 109.4(2) . . ?
C10 C11 C12 104.1(2) . . ?
C10 C11 C13 123.0(3) . . ?
C12 C11 C13 132.8(3) . . ?
N8 C12 C11 110.1(3) . . ?
N8 C12 C19 119.9(3) . . ?
C11 C12 C19 129.8(3) . . ?
C18 C13 C14 118.2(3) . . ?
C18 C13 C11 118.6(3) . . ?
C14 C13 C11 123.1(3) . . ?
C15 C14 C13 120.3(3) . . ?
C16 C15 C14 121.0(3) . . ?
C15 C16 C17 119.4(3) . . ?
C16 C17 C18 120.0(3) . . ?
C13 C18 C17 121.1(3) . . ?
C12 C19 C20 114.0(3) . . ?
C25 C20 C21 119.1(3) . . ?
C25 C20 C19 120.3(3) . . ?
C21 C20 C19 120.6(3) . . ?
C20 C21 C22 120.2(3) . . ?
C23 C22 C21 120.3(4) . . ?
C22 C23 C24 119.8(3) . . ?
C23 C24 C25 120.5(4) . . ?
C20 C25 C24 120.1(4) . . ?
N9 C26 C27 108.9(3) . . ?
C26 C27 C28 104.4(2) . . ?
C26 C27 C29 123.6(3) . . ?
C28 C27 C29 131.9(3) . . ?
N10 C28 C27 110.3(2) . . ?
N10 C28 C35 120.1(3) . . ?
C27 C28 C35 129.5(3) . . ?
C30 C29 C34 118.0(3) . . ?
C30 C29 C27 119.5(3) . . ?
C34 C29 C27 122.3(3) . . ?
C31 C30 C29 121.2(3) . . ?
C32 C31 C30 119.4(4) . . ?
C33 C32 C31 120.2(3) . . ?
C32 C33 C34 120.5(4) . . ?
C33 C34 C29 120.5(4) . . ?
C28 C35 C36 115.9(2) . . ?
C37 C36 C41 117.4(3) . . ?
C37 C36 C35 119.0(3) . . ?
C41 C36 C35 123.5(3) . . ?
C36 C37 C38 121.5(3) . . ?
C39 C38 C37 120.3(3) . . ?
C40 C39 C38 118.8(3) . . ?
C39 C40 C41 121.2(3) . . ?
C40 C41 C36 120.9(3) . . ?
N11 C42 C43 109.7(2) . . ?
C42 C43 C44 104.1(2) . . ?
C42 C43 C45 125.8(3) . . ?
C44 C43 C45 130.0(3) . . ?
N12 C44 C43 110.3(3) . . ?
N12 C44 C51 121.4(3) . . ?
C43 C44 C51 128.2(3) . . ?
C46 C45 C50 118.4(3) . . ?
C46 C45 C43 120.6(3) . . ?
C50 C45 C43 120.9(3) . . ?
C47 C46 C45 120.0(3) . . ?
C48 C47 C46 120.9(3) . . ?
C49 C48 C47 119.6(3) . . ?
C48 C49 C50 120.3(3) . . ?
C49 C50 C45 120.9(3) . . ?
C44 C51 C52 115.6(3) . . ?
C57 C52 C53 117.3(3) . . ?
C57 C52 C51 123.2(3) . . ?
C53 C52 C51 119.5(3) . . ?
C54 C53 C52 122.6(4) . . ?
C53 C54 C55 119.3(4) . . ?
C54 C55 C56 120.4(4) . . ?
C57 C56 C55 118.7(4) . . ?
C52 C57 C56 121.6(4) . . ?
N2' Co1' N6' 84.23(10) . . ?
N2' Co1' N4' 83.29(10) . . ?
N6' Co1' N4' 88.15(10) . . ?
N2' Co1' N10' 99.88(10) . . ?
N6' Co1' N10' 175.23(9) . . ?
N4' Co1' N10' 94.72(10) . . ?
N2' Co1' N8' 97.53(9) . . ?
N6' Co1' N8' 93.52(9) . . ?
N4' Co1' N8' 178.21(10) . . ?
N10' Co1' N8' 83.57(9) . . ?
N2' Co1' N12' 171.83(10) . . ?
N6' Co1' N12' 89.80(9) . . ?
N4' Co1' N12' 90.97(9) . . ?
N10' Co1' N12' 86.34(9) . . ?
N8' Co1' N12' 88.38(9) . . ?
C3' N1' N2' 109.9(3) . . ?
C3' N1' B1' 129.2(3) . . ?
N2' N1' B1' 120.8(2) . . ?
C1' N2' N1' 105.3(3) . . ?
C1' N2' Co1' 136.2(2) . . ?
N1' N2' Co1' 118.27(19) . . ?
C6' N3' N4' 110.2(3) . . ?
C6' N3' B1' 130.0(3) . . ?
N4' N3' B1' 119.8(3) . . ?
C4' N4' N3' 105.8(3) . . ?
C4' N4' Co1' 134.8(2) . . ?
N3' N4' Co1' 118.35(18) . . ?
C9' N5' N6' 110.2(3) . . ?
C9' N5' B1' 130.4(3) . . ?
N6' N5' B1' 119.4(3) . . ?
C7' N6' N5' 105.6(2) . . ?
C7' N6' Co1' 134.7(2) . . ?
N5' N6' Co1' 119.59(18) . . ?
C10' N7' N8' 110.5(2) . . ?
C10' N7' B2' 127.6(3) . . ?
N8' N7' B2' 121.9(2) . . ?
C12' N8' N7' 105.8(2) . . ?
C12' N8' Co1' 138.1(2) . . ?
N7' N8' Co1' 115.49(17) . . ?
C26' N9' N10' 109.8(2) . . ?
C26' N9' B2' 128.3(3) . . ?
N10' N9' B2' 121.8(2) . . ?
C28' N10' N9' 105.9(2) . . ?
C28' N10' Co1' 137.4(2) . . ?
N9' N10' Co1' 115.76(17) . . ?
C42' N11' N12' 110.2(2) . . ?
C42' N11' B2' 128.7(3) . . ?
N12' N11' B2' 121.1(2) . . ?
C44' N12' N11' 106.4(2) . . ?
C44' N12' Co1' 137.0(2) . . ?
N11' N12' Co1' 116.43(17) . . ?
N1' B1' N3' 108.3(3) . . ?
N1' B1' N5' 108.1(3) . . ?
N3' B1' N5' 108.7(2) . . ?
N11' B2' N7' 108.5(2) . . ?
N11' B2' N9' 108.8(2) . . ?
N7' B2' N9' 110.0(2) . . ?
N2' C1' C2' 110.8(3) . . ?
C3' C2' C1' 105.6(3) . . ?
N1' C3' C2' 108.3(3) . . ?
N4' C4' C5' 110.6(3) . . ?
C6' C5' C4' 104.8(3) . . ?
N3' C6' C5' 108.7(3) . . ?
N6' C7' C8' 111.2(3) . . ?
C9' C8' C7' 104.6(3) . . ?
N5' C9' C8' 108.4(3) . . ?
N7' C10' C11' 109.0(3) . . ?
C10' C11' C12' 103.8(3) . . ?
C10' C11' C13' 124.5(3) . . ?
C12' C11' C13' 131.7(3) . . ?
N8' C12' C11' 110.8(3) . . ?
N8' C12' C19' 120.4(3) . . ?
C11' C12' C19' 128.7(3) . . ?
C14' C13' C18' 118.1(3) . . ?
C14' C13' C11' 119.2(3) . . ?
C18' C13' C11' 122.7(3) . . ?
C15' C14' C13' 120.9(3) . . ?
C16' C15' C14' 119.7(4) . . ?
C17' C16' C15' 119.9(3) . . ?
C16' C17' C18' 121.2(3) . . ?
C17' C18' C13' 120.2(3) . . ?
C12' C19' C20' 113.9(3) . . ?
C21' C20' C25' 118.0(3) . . ?
C21' C20' C19' 122.9(3) . . ?
C25' C20' C19' 119.1(3) . . ?
C20' C21' C22' 121.5(4) . . ?
C23' C22' C21' 119.6(5) . . ?
C22' C23' C24' 119.7(5) . . ?
C25' C24' C23' 120.7(4) . . ?
C24' C25' C20' 120.4(4) . . ?
N9' C26' C27' 109.4(3) . . ?
C26' C27' C28' 104.3(3) . . ?
C26' C27' C29' 125.8(3) . . ?
C28' C27' C29' 129.7(3) . . ?
N10' C28' C27' 110.7(3) . . ?
N10' C28' C35' 120.0(3) . . ?
C27' C28' C35' 129.2(3) . . ?
C34' C29' C30' 118.0(3) . . ?
C34' C29' C27' 122.8(3) . . ?
C30' C29' C27' 119.3(4) . . ?
C31' C30' C29' 120.9(5) . . ?
C32' C31' C30' 120.1(5) . . ?
C33' C32' C31' 120.2(4) . . ?
C32' C33' C34' 119.7(5) . . ?
C29' C34' C33' 121.2(4) . . ?
C28' C35' C36' 113.6(3) . . ?
C41' C36' C37' 118.1(3) . . ?
C41' C36' C35' 123.3(3) . . ?
C37' C36' C35' 118.6(3) . . ?
C38' C37' C36' 121.3(4) . . ?
C39' C38' C37' 119.9(4) . . ?
C40' C39' C38' 119.8(4) . . ?
C39' C40' C41' 120.1(4) . . ?
C36' C41' C40' 120.8(3) . . ?
N11' C42' C43' 108.7(3) . . ?
C42' C43' C44' 104.5(2) . . ?
C42' C43' C45' 125.0(3) . . ?
C44' C43' C45' 130.5(3) . . ?
N12' C44' C43' 110.2(3) . . ?
N12' C44' C51' 121.5(2) . . ?
C43' C44' C51' 128.3(3) . . ?
C46' C45' C50' 118.1(3) . . ?
C46' C45' C43' 122.8(3) . . ?
C50' C45' C43' 119.1(3) . . ?
C45' C46' C47' 121.0(3) . . ?
C48' C47' C46' 120.0(3) . . ?
C47' C48' C49' 119.9(3) . . ?
C48' C49' C50' 120.0(3) . . ?
C49' C50' C45' 120.9(3) . . ?
C44' C51' C52' 113.7(2) . . ?
C57' C52' C53' 117.9(3) . . ?
C57' C52' C51' 122.9(3) . . ?
C53' C52' C51' 119.2(3) . . ?
C52' C53' C54' 120.9(4) . . ?
C55' C54' C53' 119.8(4) . . ?
C56' C55' C54' 119.9(4) . . ?
C55' C56' C57' 120.5(4) . . ?
C52' C57' C56' 121.1(3) . . ?

loop_
_geom_bond_atom_site_label_1
_geom_bond_atom_site_label_2
_geom_bond_distance
_geom_bond_site_symmetry_2
_geom_bond_publ_flag
Co1 N4 2.112(3) . ?
Co1 N2 2.137(2) . ?
Co1 N6 2.145(3) . ?
Co1 N12 2.167(2) . ?
Co1 N8 2.186(2) . ?
Co1 N10 2.195(2) . ?
N1 C3 1.346(4) . ?
N1 N2 1.362(3) . ?
N1 B1 1.535(4) . ?
N2 C1 1.330(4) . ?
N3 C6 1.341(4) . ?
N3 N4 1.366(3) . ?
N3 B1 1.547(4) . ?
N4 C4 1.330(4) . ?
N5 C9 1.341(4) . ?
N5 N6 1.363(3) . ?
N5 B1 1.536(5) . ?
N6 C7 1.338(4) . ?
N7 C10 1.341(3) . ?
N7 N8 1.366(3) . ?
N7 B2 1.536(4) . ?
N8 C12 1.352(3) . ?
N9 C26 1.340(3) . ?
N9 N10 1.366(3) . ?
N9 B2 1.527(4) . ?
N10 C28 1.346(3) . ?
N11 C42 1.341(3) . ?
N11 N12 1.372(3) . ?
N11 B2 1.530(4) . ?
N12 C44 1.348(3) . ?
C1 C2 1.394(4) . ?
C2 C3 1.364(5) . ?
C4 C5 1.389(5) . ?
C5 C6 1.364(5) . ?
C7 C8 1.391(5) . ?
C8 C9 1.367(5) . ?
C10 C11 1.385(4) . ?
C11 C12 1.416(4) . ?
C11 C13 1.482(4) . ?
C12 C19 1.507(4) . ?
C13 C18 1.391(4) . ?
C13 C14 1.395(4) . ?
C14 C15 1.390(4) . ?
C15 C16 1.374(5) . ?
C16 C17 1.381(5) . ?
C17 C18 1.392(4) . ?
C19 C20 1.517(4) . ?
C20 C25 1.384(4) . ?
C20 C21 1.389(5) . ?
C21 C22 1.389(4) . ?
C22 C23 1.368(5) . ?
C23 C24 1.378(6) . ?
C24 C25 1.384(5) . ?
C26 C27 1.385(4) . ?
C27 C28 1.405(4) . ?
C27 C29 1.479(4) . ?
C28 C35 1.496(4) . ?
C29 C30 1.387(5) . ?
C29 C34 1.391(4) . ?
C30 C31 1.388(5) . ?
C31 C32 1.382(5) . ?
C32 C33 1.362(6) . ?
C33 C34 1.388(5) . ?
C35 C36 1.518(4) . ?
C36 C37 1.369(4) . ?
C36 C41 1.385(4) . ?
C37 C38 1.387(5) . ?
C38 C39 1.369(5) . ?
C39 C40 1.358(5) . ?
C40 C41 1.378(4) . ?
C42 C43 1.377(4) . ?
C43 C44 1.410(4) . ?
C43 C45 1.475(4) . ?
C44 C51 1.496(4) . ?
C45 C46 1.392(4) . ?
C45 C50 1.396(4) . ?
C46 C47 1.389(4) . ?
C47 C48 1.383(5) . ?
C48 C49 1.369(5) . ?
C49 C50 1.389(4) . ?
C51 C52 1.506(5) . ?
C52 C57 1.380(4) . ?
C52 C53 1.386(5) . ?
C53 C54 1.362(6) . ?
C54 C55 1.371(6) . ?
C55 C56 1.391(6) . ?
C56 C57 1.388(5) . ?
Co1' N2' 2.123(3) . ?
Co1' N6' 2.138(3) . ?
Co1' N4' 2.149(3) . ?
Co1' N10' 2.170(3) . ?
Co1' N8' 2.191(2) . ?
Co1' N12' 2.192(2) . ?
N1' C3' 1.344(4) . ?
N1' N2' 1.373(4) . ?
N1' B1' 1.539(5) . ?
N2' C1' 1.339(4) . ?
N3' C6' 1.338(4) . ?
N3' N4' 1.364(3) . ?
N3' B1' 1.540(4) . ?
N4' C4' 1.334(4) . ?
N5' C9' 1.346(4) . ?
N5' N6' 1.359(3) . ?
N5' B1' 1.544(4) . ?
N6' C7' 1.334(4) . ?
N7' C10' 1.337(4) . ?
N7' N8' 1.368(3) . ?
N7' B2' 1.534(4) . ?
N8' C12' 1.343(3) . ?
N9' C26' 1.344(4) . ?
N9' N10' 1.372(3) . ?
N9' B2' 1.533(4) . ?
N10' C28' 1.351(4) . ?
N11' C42' 1.346(3) . ?
N11' N12' 1.362(3) . ?
N11' B2' 1.528(4) . ?
N12' C44' 1.346(3) . ?
C1' C2' 1.382(5) . ?
C2' C3' 1.362(6) . ?
C4' C5' 1.397(5) . ?
C5' C6' 1.366(5) . ?
C7' C8' 1.388(5) . ?
C8' C9' 1.370(5) . ?
C10' C11' 1.386(4) . ?
C11' C12' 1.413(4) . ?
C11' C13' 1.474(4) . ?
C12' C19' 1.494(4) . ?
C13' C14' 1.391(5) . ?
C13' C18' 1.396(4) . ?
C14' C15' 1.391(5) . ?
C15' C16' 1.383(5) . ?
C16' C17' 1.355(5) . ?
C17' C18' 1.386(4) . ?
C19' C20' 1.510(4) . ?
C20' C21' 1.378(5) . ?
C20' C25' 1.394(5) . ?
C21' C22' 1.384(5) . ?
C22' C23' 1.371(6) . ?
C23' C24' 1.377(8) . ?
C24' C25' 1.371(6) . ?
C26' C27' 1.379(4) . ?
C27' C28' 1.404(4) . ?
C27' C29' 1.475(4) . ?
C28' C35' 1.495(4) . ?
C29' C34' 1.386(5) . ?
C29' C30' 1.394(5) . ?
C30' C31' 1.386(6) . ?
C31' C32' 1.379(7) . ?
C32' C33' 1.371(7) . ?
C33' C34' 1.395(5) . ?
C35' C36' 1.516(5) . ?
C36' C41' 1.378(5) . ?
C36' C37' 1.387(5) . ?
C37' C38' 1.377(5) . ?
C38' C39' 1.375(6) . ?
C39' C40' 1.372(5) . ?
C40' C41' 1.389(5) . ?
C42' C43' 1.380(4) . ?
C43' C44' 1.410(4) . ?
C43' C45' 1.476(4) . ?
C44' C51' 1.501(4) . ?
C45' C46' 1.380(4) . ?
C45' C50' 1.392(4) . ?
C46' C47' 1.389(4) . ?
C47' C48' 1.370(4) . ?
C48' C49' 1.378(5) . ?
C49' C50' 1.382(4) . ?
C51' C52' 1.520(4) . ?
C52' C57' 1.374(4) . ?
C52' C53' 1.391(4) . ?
C53' C54' 1.390(5) . ?
C54' C55' 1.372(6) . ?
C55' C56' 1.360(6) . ?
C56' C57' 1.387(4) . ?
